data_7104930
loop_
_publ_author_name
'Mondal, Amrita'
'Weyherm\"uller, Thomas'
'Wieghardt, Karl'

_publ_section_title
;
 Redox-noninnocence of
 N,N'-bis(6-methyl-2-pyridylmethylene)ethane-1,2-diamine (L): synthesis
 and characterization of diamagnetic [Ni(II)2(L**)2] and
 [Zn(II)2(L)Cl4]((L**)2- pi diradical dianion of L).
;
_journal_issue 40
_journal_name_full 'Chemical communications (Cambridge, England)'
_journal_page_first 6098
_journal_page_last 6100
_journal_paper_doi 10.1039/b912604j
_journal_year 2009
_chemical_formula_moiety 'C32 H36 N8 Ni2, 0.5(C4 H10 O)'
_chemical_formula_sum 'C34 H41 N8 Ni2 O0.5'
_chemical_formula_weight 687.17
_chemical_name_systematic
;
?
;
_space_group_IT_number 14
_symmetry_cell_setting monoclinic
_symmetry_space_group_name_Hall '-P 2ybc'
_symmetry_space_group_name_H-M 'P 1 21/c 1'
_atom_sites_solution_hydrogens geom
_atom_sites_solution_primary direct
_atom_sites_solution_secondary difmap
_audit_creation_method SHELXL-97
_cell_angle_alpha 90.00
_cell_angle_beta 97.060(2)
_cell_angle_gamma 90.00
_cell_formula_units_Z 4
_cell_length_a 17.529(2)
_cell_length_b 8.8499(9)
_cell_length_c 20.938(2)
_cell_measurement_reflns_used 9539
_cell_measurement_temperature 100(2)
_cell_measurement_theta_max 35.740
_cell_measurement_theta_min 2.813
_cell_volume 3223.5(6)
_computing_cell_refinement 'Bruker SAINT 7.34a'
_computing_data_collection 'Bruker SAINT 7.34a'
_computing_data_reduction 'Bruker SAINT 7.34a'
_computing_structure_refinement 'SHELXL-97 (Sheldrick, 1997)'
_computing_structure_solution 'SHELXS-97 (Sheldrick, 1990)'
_diffrn_ambient_temperature 100(2)
_diffrn_measured_fraction_theta_full 0.999
_diffrn_measured_fraction_theta_max 0.999
_diffrn_measurement_device_type 'Bruker APEX2'
_diffrn_radiation_monochromator graphite
_diffrn_radiation_source 'rotating anode + INCOATEC Muti-Layer-Optics'
_diffrn_radiation_type MoK\a
_diffrn_radiation_wavelength 0.71073
_diffrn_reflns_av_R_equivalents 0.0536
_diffrn_reflns_av_sigmaI/netI 0.0277
_diffrn_reflns_limit_h_max 26
_diffrn_reflns_limit_h_min -26
_diffrn_reflns_limit_k_max 13
_diffrn_reflns_limit_k_min -13
_diffrn_reflns_limit_l_max 31
_diffrn_reflns_limit_l_min -31
_diffrn_reflns_number 96839
_diffrn_reflns_theta_full 32.50
_diffrn_reflns_theta_max 32.50
_diffrn_reflns_theta_min 3.02
_exptl_absorpt_coefficient_mu 1.207
_exptl_absorpt_correction_T_max 0.9647
_exptl_absorpt_correction_T_min 0.8492
_exptl_absorpt_correction_type multi-scan
_exptl_absorpt_process_details 'SADABS Vers. 2008/1, Bruker AXS (2008)'
_exptl_crystal_colour 'dark violet'
_exptl_crystal_density_diffrn 1.416
_exptl_crystal_density_method 'not measured'
_exptl_crystal_description 'opaque parallelepiped'
_exptl_crystal_F_000 1444
_exptl_crystal_size_max 0.14
_exptl_crystal_size_mid 0.07
_exptl_crystal_size_min 0.03
_refine_diff_density_max 0.508
_refine_diff_density_min -0.313
_refine_diff_density_rms 0.067
_refine_ls_extinction_method none
_refine_ls_goodness_of_fit_ref 1.060
_refine_ls_hydrogen_treatment constr
_refine_ls_matrix_type full
_refine_ls_number_parameters 428
_refine_ls_number_reflns 11664
_refine_ls_number_restraints 3
_refine_ls_restrained_S_all 1.060
_refine_ls_R_factor_all 0.0365
_refine_ls_R_factor_gt 0.0288
_refine_ls_shift/su_max 0.002
_refine_ls_shift/su_mean 0.000
_refine_ls_structure_factor_coef Fsqd
_refine_ls_weighting_details 'calc w=1/[\s^2^(Fo^2^)+(0.0338P)^2^+1.3089P] where P=(Fo^2^+2Fc^2^)/3'
_refine_ls_weighting_scheme calc
_refine_ls_wR_factor_gt 0.0730
_refine_ls_wR_factor_ref 0.0791
_reflns_number_gt 10026
_reflns_number_total 11664
_reflns_threshold_expression >2sigma(I)
_cod_data_source_file b912604j.txt
_cod_data_source_block 1
_cod_depositor_comments
;
The following automatic conversions were performed:
'_exptl_absorpt_correction_type' value 'Multi-Scan' changed to
'multi-scan' according to
'/home/saulius/struct/CIF-dictionaries/cif_core.dic' dictionary named
'cif_core.dic' version 2.4.1 from 2010-06-29.

Automatic conversion script
Id: cif_fix_enum 1527 2010-12-29 10:47:43Z saulius 
;
_cod_original_sg_symbol_H-M P2(1)/c
_cod_original_formula_sum 'C34 H41 N8 Ni2 O0.50'
_cod_database_code 7104930

loop_
_symmetry_equiv_pos_as_xyz
'x, y, z'
'-x, y+1/2, -z+1/2'
'-x, -y, -z'
'x, -y-1/2, z-1/2'

loop_
_atom_site_label
_atom_site_type_symbol
_atom_site_fract_x
_atom_site_fract_y
_atom_site_fract_z
_atom_site_U_iso_or_equiv
_atom_site_adp_type
_atom_site_occupancy
_atom_site_symmetry_multiplicity
_atom_site_calc_flag
_atom_site_refinement_flags
_atom_site_disorder_assembly
_atom_site_disorder_group
Ni1 Ni 0.168605(8) 0.347474(15) 0.181745(7) 0.01698(4) Uani 1 1 d . . .
Ni2 Ni 0.323278(8) 0.553304(16) 0.096727(7) 0.01719(4) Uani 1 1 d . . .
N1 N 0.05693(6) 0.33504(10) 0.17294(5) 0.01831(17) Uani 1 1 d . . .
C2 C 0.01143(7) 0.21028(13) 0.16902(6) 0.0221(2) Uani 1 1 d . . .
C3 C -0.06739(7) 0.22016(16) 0.16746(6) 0.0288(3) Uani 1 1 d . . .
H3 H -0.0975 0.1307 0.1659 0.035 Uiso 1 1 calc R . .
C4 C -0.10309(7) 0.36192(17) 0.16817(6) 0.0294(3) Uani 1 1 d . . .
H4 H -0.1573 0.3696 0.1673 0.035 Uiso 1 1 calc R . .
C5 C -0.05843(7) 0.48880(16) 0.17015(6) 0.0268(2) Uani 1 1 d . . .
H5 H -0.0814 0.5861 0.1695 0.032 Uiso 1 1 calc R . .
C6 C 0.02193(7) 0.47430(13) 0.17320(6) 0.0206(2) Uani 1 1 d . . .
C7 C 0.07464(7) 0.59576(13) 0.17896(6) 0.0220(2) Uani 1 1 d . . .
H7 H 0.0580 0.6979 0.1792 0.026 Uiso 1 1 calc R . .
N8 N 0.14838(6) 0.55973(10) 0.18396(5) 0.01982(17) Uani 1 1 d . . .
C9 C 0.20301(7) 0.68552(13) 0.19034(6) 0.0246(2) Uani 1 1 d . . .
H9A H 0.1808 0.7702 0.2128 0.029 Uiso 1 1 calc R . .
H9B H 0.2114 0.7212 0.1469 0.029 Uiso 1 1 calc R . .
C10 C 0.27968(7) 0.64146(14) 0.22725(6) 0.0247(2) Uani 1 1 d . . .
H10A H 0.3083 0.7341 0.2419 0.030 Uiso 1 1 calc R . .
H10B H 0.2705 0.5829 0.2659 0.030 Uiso 1 1 calc R . .
N11 N 0.32637(6) 0.55116(11) 0.18822(5) 0.02049(17) Uani 1 1 d . . .
C12 C 0.37930(7) 0.46136(13) 0.21847(6) 0.0222(2) Uani 1 1 d . . .
H12 H 0.3844 0.4478 0.2638 0.027 Uiso 1 1 calc R . .
C13 C 0.42783(6) 0.38654(13) 0.17934(5) 0.01980(19) Uani 1 1 d . . .
C14 C 0.48981(7) 0.29135(14) 0.20170(6) 0.0244(2) Uani 1 1 d . . .
H14 H 0.5007 0.2684 0.2462 0.029 Uiso 1 1 calc R . .
C15 C 0.53422(7) 0.23234(14) 0.15834(7) 0.0264(2) Uani 1 1 d . . .
H15 H 0.5772 0.1705 0.1727 0.032 Uiso 1 1 calc R . .
C16 C 0.51567(6) 0.26403(13) 0.09253(6) 0.0233(2) Uani 1 1 d . . .
H16 H 0.5463 0.2243 0.0621 0.028 Uiso 1 1 calc R . .
C17 C 0.45267(6) 0.35320(12) 0.07228(6) 0.01826(19) Uani 1 1 d . . .
N18 N 0.40952(5) 0.41715(10) 0.11483(5) 0.01747(16) Uani 1 1 d . . .
C19 C 0.05172(8) 0.06160(14) 0.16609(7) 0.0289(2) Uani 1 1 d . . .
H19A H 0.0744 0.0547 0.1257 0.043 Uiso 1 1 calc R . .
H19B H 0.0147 -0.0207 0.1682 0.043 Uiso 1 1 calc R . .
H19C H 0.0924 0.0536 0.2025 0.043 Uiso 1 1 calc R . .
C20 C 0.42655(7) 0.38106(14) 0.00246(6) 0.0219(2) Uani 1 1 d . . .
H20A H 0.3777 0.3287 -0.0100 0.033 Uiso 1 1 calc R . .
H20B H 0.4653 0.3429 -0.0234 0.033 Uiso 1 1 calc R . .
H20C H 0.4195 0.4898 -0.0049 0.033 Uiso 1 1 calc R . .
N21 N 0.23176(5) 0.23632(10) 0.24879(5) 0.01786(16) Uani 1 1 d . . .
C22 C 0.22957(6) 0.23797(12) 0.31361(6) 0.01944(19) Uani 1 1 d . . .
C23 C 0.27810(7) 0.15098(14) 0.35540(6) 0.0249(2) Uani 1 1 d . . .
H23 H 0.2741 0.1528 0.4002 0.030 Uiso 1 1 calc R . .
C24 C 0.33379(8) 0.05920(14) 0.33125(7) 0.0280(2) Uani 1 1 d . . .
H24 H 0.3679 -0.0007 0.3595 0.034 Uiso 1 1 calc R . .
C25 C 0.33786(7) 0.05779(13) 0.26628(7) 0.0251(2) Uani 1 1 d . . .
H25 H 0.3756 -0.0018 0.2492 0.030 Uiso 1 1 calc R . .
C26 C 0.28585(6) 0.14513(12) 0.22513(6) 0.01970(19) Uani 1 1 d . . .
C27 C 0.28249(7) 0.15077(12) 0.15708(6) 0.0213(2) Uani 1 1 d . . .
H27 H 0.3163 0.0932 0.1345 0.026 Uiso 1 1 calc R . .
N28 N 0.22975(6) 0.24062(10) 0.12702(5) 0.01947(17) Uani 1 1 d . . .
C29 C 0.22102(8) 0.23990(13) 0.05656(6) 0.0243(2) Uani 1 1 d . . .
H29A H 0.1885 0.1530 0.0406 0.029 Uiso 1 1 calc R . .
H29B H 0.2721 0.2266 0.0418 0.029 Uiso 1 1 calc R . .
C30 C 0.18491(7) 0.38456(13) 0.02824(6) 0.0222(2) Uani 1 1 d . . .
H30A H 0.1651 0.3670 -0.0175 0.027 Uiso 1 1 calc R . .
H30B H 0.1407 0.4113 0.0513 0.027 Uiso 1 1 calc R . .
N31 N 0.23876(5) 0.51139(11) 0.03239(5) 0.01896(17) Uani 1 1 d . . .
C32 C 0.22877(6) 0.61161(13) -0.01480(6) 0.0208(2) Uani 1 1 d . . .
H32 H 0.1897 0.6002 -0.0502 0.025 Uiso 1 1 calc R . .
C33 C 0.27947(6) 0.73679(12) -0.00972(6) 0.01967(19) Uani 1 1 d . . .
C34 C 0.27772(7) 0.85546(13) -0.05452(6) 0.0243(2) Uani 1 1 d . . .
H34 H 0.2409 0.8552 -0.0918 0.029 Uiso 1 1 calc R . .
C35 C 0.32955(8) 0.97167(13) -0.04389(7) 0.0259(2) Uani 1 1 d . . .
H35 H 0.3293 1.0528 -0.0736 0.031 Uiso 1 1 calc R . .
C36 C 0.38330(7) 0.96806(13) 0.01211(6) 0.0237(2) Uani 1 1 d . . .
H36 H 0.4195 1.0476 0.0204 0.028 Uiso 1 1 calc R . .
C37 C 0.38335(6) 0.84945(12) 0.05469(6) 0.01960(19) Uani 1 1 d . . .
N38 N 0.33230(5) 0.73313(10) 0.04472(5) 0.01768(16) Uani 1 1 d . . .
C39 C 0.17244(7) 0.34401(13) 0.33703(6) 0.0236(2) Uani 1 1 d . . .
H39A H 0.1889 0.4485 0.3314 0.035 Uiso 1 1 calc R . .
H39B H 0.1692 0.3250 0.3827 0.035 Uiso 1 1 calc R . .
H39C H 0.1219 0.3279 0.3123 0.035 Uiso 1 1 calc R . .
C40 C 0.43891(7) 0.84020(14) 0.11509(6) 0.0254(2) Uani 1 1 d . . .
H40A H 0.4104 0.8383 0.1525 0.038 Uiso 1 1 calc R . .
H40B H 0.4729 0.9284 0.1178 0.038 Uiso 1 1 calc R . .
H40C H 0.4696 0.7479 0.1144 0.038 Uiso 1 1 calc R . .
C41 C 0.0263(2) 0.7177(4) 0.00863(19) 0.0383(7) Uani 0.50 1 d PD . .
H41A H 0.0697 0.6472 0.0114 0.057 Uiso 0.50 1 calc PR . .
H41B H -0.0100 0.6939 -0.0295 0.057 Uiso 0.50 1 calc PR . .
H41C H 0.0003 0.7083 0.0473 0.057 Uiso 0.50 1 calc PR . .
C42 C 0.05524(14) 0.8766(3) 0.00348(14) 0.0303(5) Uani 0.50 1 d PD . .
H42A H 0.0922 0.9012 0.0417 0.036 Uiso 0.50 1 calc PR . .
H42B H 0.0821 0.8866 -0.0352 0.036 Uiso 0.50 1 calc PR . .
O43 O -0.0077(2) 0.9769(2) -0.0007(3) 0.0305(7) Uani 0.50 1 d PD . .
C45 C -0.0576(3) 1.2253(5) -0.0154(2) 0.0535(10) Uani 0.50 1 d PD . .
H45A H -0.0437 1.3307 -0.0225 0.080 Uiso 0.50 1 calc PR . .
H45B H -0.0808 1.2176 0.0247 0.080 Uiso 0.50 1 calc PR . .
H45C H -0.0946 1.1909 -0.0514 0.080 Uiso 0.50 1 calc PR . .
C44 C 0.01321(18) 1.1284(4) -0.01098(16) 0.0381(6) Uani 0.50 1 d PD . .
H44A H 0.0371 1.1362 -0.0513 0.046 Uiso 0.50 1 calc PR . .
H44B H 0.0510 1.1632 0.0250 0.046 Uiso 0.50 1 calc PR . .

loop_
_atom_site_aniso_label
_atom_site_aniso_U_11
_atom_site_aniso_U_22
_atom_site_aniso_U_33
_atom_site_aniso_U_23
_atom_site_aniso_U_13
_atom_site_aniso_U_12
Ni1 0.02030(7) 0.01328(6) 0.01737(7) -0.00043(5) 0.00237(5) 0.00190(4)
Ni2 0.01880(7) 0.01712(6) 0.01497(7) 0.00059(5) -0.00065(5) -0.00002(5)
N1 0.0233(4) 0.0179(4) 0.0135(4) 0.0007(3) 0.0015(3) 0.0009(3)
C2 0.0273(5) 0.0221(5) 0.0161(5) 0.0016(4) 0.0000(4) -0.0035(4)
C3 0.0268(6) 0.0347(6) 0.0240(6) 0.0029(5) -0.0003(4) -0.0077(5)
C4 0.0221(5) 0.0438(7) 0.0218(6) 0.0036(5) 0.0007(4) 0.0000(5)
C5 0.0244(5) 0.0324(6) 0.0233(6) 0.0025(5) 0.0017(4) 0.0073(5)
C6 0.0234(5) 0.0210(5) 0.0172(5) 0.0012(4) 0.0023(4) 0.0044(4)
C7 0.0283(5) 0.0158(4) 0.0222(5) 0.0007(4) 0.0039(4) 0.0047(4)
N8 0.0253(4) 0.0148(4) 0.0197(4) -0.0008(3) 0.0038(3) 0.0009(3)
C9 0.0308(6) 0.0144(4) 0.0293(6) -0.0026(4) 0.0071(5) -0.0017(4)
C10 0.0305(6) 0.0227(5) 0.0214(5) -0.0073(4) 0.0048(4) -0.0054(4)
N11 0.0244(4) 0.0192(4) 0.0177(4) -0.0025(3) 0.0019(3) -0.0043(3)
C12 0.0280(5) 0.0222(5) 0.0152(5) -0.0003(4) -0.0016(4) -0.0066(4)
C13 0.0223(5) 0.0182(4) 0.0174(5) 0.0016(4) -0.0039(4) -0.0048(4)
C14 0.0260(5) 0.0219(5) 0.0226(5) 0.0055(4) -0.0080(4) -0.0043(4)
C15 0.0224(5) 0.0201(5) 0.0340(7) 0.0038(5) -0.0075(4) -0.0002(4)
C16 0.0193(5) 0.0200(5) 0.0298(6) 0.0002(4) -0.0007(4) -0.0001(4)
C17 0.0177(4) 0.0163(4) 0.0201(5) 0.0010(4) -0.0002(4) -0.0028(3)
N18 0.0186(4) 0.0165(4) 0.0164(4) 0.0014(3) -0.0015(3) -0.0022(3)
C19 0.0372(6) 0.0193(5) 0.0296(6) -0.0002(4) 0.0020(5) -0.0037(4)
C20 0.0222(5) 0.0241(5) 0.0193(5) 0.0008(4) 0.0023(4) -0.0009(4)
N21 0.0204(4) 0.0131(3) 0.0201(4) -0.0010(3) 0.0024(3) 0.0009(3)
C22 0.0232(5) 0.0154(4) 0.0195(5) -0.0009(4) 0.0016(4) -0.0004(4)
C23 0.0304(6) 0.0219(5) 0.0213(5) 0.0012(4) -0.0015(4) 0.0019(4)
C24 0.0306(6) 0.0217(5) 0.0297(6) 0.0013(5) -0.0049(5) 0.0061(4)
C25 0.0250(5) 0.0183(5) 0.0313(6) -0.0013(4) 0.0006(4) 0.0051(4)
C26 0.0212(5) 0.0138(4) 0.0241(5) -0.0018(4) 0.0030(4) 0.0012(3)
C27 0.0248(5) 0.0158(4) 0.0242(5) -0.0031(4) 0.0063(4) 0.0010(4)
N28 0.0249(4) 0.0154(4) 0.0186(4) -0.0016(3) 0.0047(3) -0.0013(3)
C29 0.0362(6) 0.0186(5) 0.0186(5) -0.0037(4) 0.0056(4) -0.0030(4)
C30 0.0240(5) 0.0233(5) 0.0186(5) -0.0012(4) -0.0003(4) -0.0059(4)
N31 0.0195(4) 0.0184(4) 0.0185(4) -0.0008(3) 0.0009(3) -0.0013(3)
C32 0.0206(5) 0.0213(5) 0.0194(5) 0.0009(4) -0.0022(4) 0.0004(4)
C33 0.0207(4) 0.0181(4) 0.0196(5) 0.0010(4) 0.0000(4) 0.0021(4)
C34 0.0280(5) 0.0215(5) 0.0221(5) 0.0045(4) -0.0018(4) 0.0027(4)
C35 0.0317(6) 0.0182(5) 0.0276(6) 0.0052(4) 0.0029(5) 0.0027(4)
C36 0.0268(5) 0.0169(4) 0.0272(6) 0.0000(4) 0.0028(4) -0.0009(4)
C37 0.0201(4) 0.0173(4) 0.0212(5) -0.0025(4) 0.0019(4) 0.0010(3)
N38 0.0191(4) 0.0168(4) 0.0169(4) -0.0010(3) 0.0011(3) 0.0012(3)
C39 0.0289(5) 0.0217(5) 0.0206(5) -0.0019(4) 0.0049(4) 0.0024(4)
C40 0.0266(5) 0.0239(5) 0.0243(6) -0.0021(4) -0.0024(4) -0.0033(4)
C41 0.0406(18) 0.0405(18) 0.0335(17) 0.0029(14) 0.0033(13) -0.0005(13)
C42 0.0244(11) 0.0364(14) 0.0299(13) -0.0078(11) 0.0034(9) 0.0028(10)
O43 0.0270(15) 0.036(2) 0.0292(9) 0.0001(19) 0.0045(13) 0.0044(13)
C45 0.069(3) 0.055(3) 0.038(2) 0.0045(19) 0.011(2) 0.026(2)
C44 0.0428(16) 0.0410(17) 0.0304(15) -0.0017(13) 0.0042(12) 0.0042(13)

loop_
_atom_type_symbol
_atom_type_description
_atom_type_scat_dispersion_real
_atom_type_scat_dispersion_imag
_atom_type_scat_source
C C 0.0033 0.0016 'International Tables Vol C Tables 4.2.6.8 and 6.1.1.4'
H H 0.0000 0.0000 'International Tables Vol C Tables 4.2.6.8 and 6.1.1.4'
N N 0.0061 0.0033 'International Tables Vol C Tables 4.2.6.8 and 6.1.1.4'
Ni Ni 0.3393 1.1124 'International Tables Vol C Tables 4.2.6.8 and 6.1.1.4'
O O 0.0106 0.0060 'International Tables Vol C Tables 4.2.6.8 and 6.1.1.4'

loop_
_geom_angle_atom_site_label_1
_geom_angle_atom_site_label_2
_geom_angle_atom_site_label_3
_geom_angle
_geom_angle_site_symmetry_1
_geom_angle_site_symmetry_3
_geom_angle_publ_flag
N28 Ni1 N8 128.25(4) . . ?
N28 Ni1 N21 82.59(4) . . ?
N8 Ni1 N21 124.74(4) . . ?
N28 Ni1 N1 123.12(4) . . ?
N8 Ni1 N1 82.57(4) . . ?
N21 Ni1 N1 121.09(4) . . ?
N11 Ni2 N31 128.96(4) . . ?
N11 Ni2 N18 82.65(4) . . ?
N31 Ni2 N18 122.45(4) . . ?
N11 Ni2 N38 125.12(4) . . ?
N31 Ni2 N38 82.74(4) . . ?
N18 Ni2 N38 120.26(4) . . ?
C2 N1 C6 117.98(10) . . ?
C2 N1 Ni1 128.88(8) . . ?
C6 N1 Ni1 113.10(7) . . ?
N1 C2 C3 121.88(12) . . ?
N1 C2 C19 116.11(11) . . ?
C3 C2 C19 122.00(11) . . ?
C2 C3 C4 120.18(12) . . ?
C5 C4 C3 118.72(12) . . ?
C4 C5 C6 119.51(12) . . ?
N1 C6 C5 121.67(11) . . ?
N1 C6 C7 113.23(10) . . ?
C5 C6 C7 125.07(11) . . ?
N8 C7 C6 116.47(10) . . ?
C7 N8 C9 116.47(10) . . ?
C7 N8 Ni1 114.63(8) . . ?
C9 N8 Ni1 128.90(8) . . ?
N8 C9 C10 112.32(10) . . ?
N11 C10 C9 112.16(10) . . ?
C12 N11 C10 117.92(10) . . ?
C12 N11 Ni2 114.72(8) . . ?
C10 N11 Ni2 127.30(8) . . ?
N11 C12 C13 116.09(10) . . ?
N18 C13 C14 121.42(11) . . ?
N18 C13 C12 113.06(10) . . ?
C14 C13 C12 125.52(11) . . ?
C15 C14 C13 119.05(11) . . ?
C14 C15 C16 119.48(11) . . ?
C17 C16 C15 119.69(12) . . ?
N18 C17 C16 121.63(11) . . ?
N18 C17 C20 116.28(9) . . ?
C16 C17 C20 122.06(11) . . ?
C17 N18 C13 118.64(10) . . ?
C17 N18 Ni2 127.94(8) . . ?
C13 N18 Ni2 113.41(8) . . ?
C22 N21 C26 117.88(10) . . ?
C22 N21 Ni1 129.08(7) . . ?
C26 N21 Ni1 113.04(8) . . ?
N21 C22 C23 122.39(11) . . ?
N21 C22 C39 115.75(10) . . ?
C23 C22 C39 121.84(11) . . ?
C22 C23 C24 119.63(12) . . ?
C25 C24 C23 118.93(11) . . ?
C24 C25 C26 119.61(11) . . ?
N21 C26 C25 121.53(11) . . ?
N21 C26 C27 113.16(10) . . ?
C25 C26 C27 125.31(11) . . ?
N28 C27 C26 116.12(10) . . ?
C27 N28 C29 117.29(10) . . ?
C27 N28 Ni1 115.07(8) . . ?
C29 N28 Ni1 127.50(8) . . ?
N28 C29 C30 112.16(9) . . ?
N31 C30 C29 112.93(10) . . ?
C32 N31 C30 116.42(10) . . ?
C32 N31 Ni2 114.58(8) . . ?
C30 N31 Ni2 129.00(8) . . ?
N31 C32 C33 116.37(10) . . ?
N38 C33 C34 121.79(10) . . ?
N38 C33 C32 113.30(10) . . ?
C34 C33 C32 124.91(11) . . ?
C35 C34 C33 119.47(11) . . ?
C34 C35 C36 118.61(11) . . ?
C37 C36 C35 120.16(11) . . ?
N38 C37 C36 121.89(11) . . ?
N38 C37 C40 115.70(10) . . ?
C36 C37 C40 122.41(10) . . ?
C37 N38 C33 118.08(10) . . ?
C37 N38 Ni2 128.97(8) . . ?
C33 N38 Ni2 112.93(7) . . ?
O43 C42 C41 109.0(2) . . ?
C42 O43 C44 113.1(3) . . ?
O43 C44 C45 108.9(3) . . ?

loop_
_geom_bond_atom_site_label_1
_geom_bond_atom_site_label_2
_geom_bond_distance
_geom_bond_site_symmetry_2
_geom_bond_publ_flag
Ni1 N28 1.9125(10) . ?
Ni1 N8 1.9132(9) . ?
Ni1 N21 1.9447(10) . ?
Ni1 N1 1.9467(10) . ?
Ni2 N11 1.9098(10) . ?
Ni2 N31 1.9123(10) . ?
Ni2 N18 1.9340(10) . ?
Ni2 N38 1.9457(10) . ?
N1 C2 1.3585(15) . ?
N1 C6 1.3769(14) . ?
C2 C3 1.3808(18) . ?
C2 C19 1.4982(18) . ?
C3 C4 1.403(2) . ?
C4 C5 1.367(2) . ?
C5 C6 1.4081(16) . ?
C6 C7 1.4128(17) . ?
C7 N8 1.3231(15) . ?
N8 C9 1.4637(15) . ?
C9 C10 1.5167(19) . ?
C10 N11 1.4632(15) . ?
N11 C12 1.3225(16) . ?
C12 C13 1.4160(17) . ?
C13 N18 1.3763(14) . ?
C13 C14 1.4085(16) . ?
C14 C15 1.370(2) . ?
C15 C16 1.4046(19) . ?
C16 C17 1.3809(15) . ?
C17 N18 1.3608(15) . ?
C17 C20 1.4976(16) . ?
N21 C22 1.3627(15) . ?
N21 C26 1.3824(14) . ?
C22 C23 1.3781(16) . ?
C22 C39 1.4981(16) . ?
C23 C24 1.4107(18) . ?
C24 C25 1.371(2) . ?
C25 C26 1.4063(17) . ?
C26 C27 1.4197(17) . ?
C27 N28 1.3191(15) . ?
N28 C29 1.4645(15) . ?
C29 C30 1.5162(17) . ?
C30 N31 1.4622(15) . ?
N31 C32 1.3232(15) . ?
C32 C33 1.4160(16) . ?
C33 N38 1.3778(14) . ?
C33 C34 1.4059(16) . ?
C34 C35 1.3722(18) . ?
C35 C36 1.4113(18) . ?
C36 C37 1.3771(16) . ?
C37 N38 1.3632(14) . ?
C37 C40 1.5007(17) . ?
C41 C42 1.504(4) . ?
C42 O43 1.410(4) . ?
O43 C44 1.413(3) . ?
C45 C44 1.503(4) . ?
